data_7033767
loop_
_publ_author_name
'Hwang, Eun Yeong'
'Park, Geun Ho'
'Lee, Chun Sun'
'Kang, Yi Young'
'Lee, Junseong'
'Lee, Bun Yeoul'

_publ_section_title
;
 Preparation of octahydro- and tetrahydro-[1,10]phenanthroline zirconium
 and hafnium complexes for olefin polymerization.
;
_journal_issue 8
_journal_name_full 'Dalton transactions (Cambridge, England : 2003)'
_journal_page_first 3845
_journal_page_last 3855
_journal_paper_doi 10.1039/c4dt03683b
_journal_volume 44
_journal_year 2015
_chemical_formula_sum 'C17 H27 Al Cl2 N2 Zr'
_chemical_formula_weight 448.51
_chemical_name_systematic
; 
 ? 
;
_space_group_IT_number 19
_symmetry_cell_setting orthorhombic
_symmetry_space_group_name_Hall 'P 2ac 2ab'
_symmetry_space_group_name_H-M 'P 21 21 21'
_atom_sites_solution_hydrogens geom
_atom_sites_solution_primary direct
_atom_sites_solution_secondary difmap
_audit_creation_method SHELXL-97
_audit_update_record
;
2014-11-12 deposited with the CCDC.
2015-01-12 downloaded from the CCDC.
;
_cell_angle_alpha 90.00
_cell_angle_beta 90.00
_cell_angle_gamma 90.00
_cell_formula_units_Z 4
_cell_length_a 10.11890(10)
_cell_length_b 13.5588(2)
_cell_length_c 14.7171(2)
_cell_measurement_reflns_used 7388
_cell_measurement_temperature 100(2)
_cell_measurement_theta_max 29.88
_cell_measurement_theta_min 2.44
_cell_volume 2019.19(5)
_computing_cell_refinement 'Bruker SAINT'
_computing_data_collection 'Bruker APEX2'
_computing_data_reduction 'Bruker SAINT'
_computing_molecular_graphics 'Bruker SHELXTL'
_computing_publication_material 'Bruker SHELXTL'
_computing_structure_refinement 'SHELXL-97 (Sheldrick, 2008)'
_computing_structure_solution 'SHELXS-97 (Sheldrick, 2008)'
_diffrn_ambient_temperature 100(2)
_diffrn_measured_fraction_theta_full 1.000
_diffrn_measured_fraction_theta_max 1.000
_diffrn_radiation_monochromator graphite
_diffrn_radiation_source 'fine-focus sealed tube'
_diffrn_radiation_type MoK\a
_diffrn_radiation_wavelength 0.71073
_diffrn_reflns_av_R_equivalents 0.0235
_diffrn_reflns_av_sigmaI/netI 0.0211
_diffrn_reflns_limit_h_max 12
_diffrn_reflns_limit_h_min -12
_diffrn_reflns_limit_k_max 16
_diffrn_reflns_limit_k_min -15
_diffrn_reflns_limit_l_max 17
_diffrn_reflns_limit_l_min -9
_diffrn_reflns_number 12848
_diffrn_reflns_theta_full 24.99
_diffrn_reflns_theta_max 24.99
_diffrn_reflns_theta_min 2.04
_exptl_absorpt_coefficient_mu 0.853
_exptl_absorpt_correction_T_max 0.8972
_exptl_absorpt_correction_T_min 0.8479
_exptl_crystal_colour colorless
_exptl_crystal_density_diffrn 1.475
_exptl_crystal_density_method 'not measured'
_exptl_crystal_description block
_exptl_crystal_F_000 920
_exptl_crystal_size_max 0.20
_exptl_crystal_size_mid 0.15
_exptl_crystal_size_min 0.13
_refine_diff_density_max 0.215
_refine_diff_density_min -0.301
_refine_diff_density_rms 0.061
_refine_ls_abs_structure_details 'Flack H D (1983), Acta Cryst. A39, 876-881'
_refine_ls_abs_structure_Flack -0.01(3)
_refine_ls_extinction_method none
_refine_ls_goodness_of_fit_ref 1.052
_refine_ls_hydrogen_treatment mixed
_refine_ls_matrix_type full
_refine_ls_number_parameters 213
_refine_ls_number_reflns 3545
_refine_ls_number_restraints 0
_refine_ls_restrained_S_all 1.052
_refine_ls_R_factor_all 0.0229
_refine_ls_R_factor_gt 0.0213
_refine_ls_shift/su_max 0.043
_refine_ls_shift/su_mean 0.002
_refine_ls_structure_factor_coef Fsqd
_refine_ls_weighting_details 'calc w=1/[\s^2^(Fo^2^)+(0.0300P)^2^+0.4559P] where P=(Fo^2^+2Fc^2^)/3'
_refine_ls_weighting_scheme calc
_refine_ls_wR_factor_gt 0.0527
_refine_ls_wR_factor_ref 0.0537
_reflns_number_gt 3398
_reflns_number_total 3545
_reflns_threshold_expression >2sigma(I)
_cod_data_source_file c4dt03683b2.cif
_cod_data_source_block lby58-1
_cod_depositor_comments
;
The following automatic conversions were performed:

'_symmetry_cell_setting' value 'Orthorhombic' changed to
'orthorhombic' according to
/usr/data/users/saulius/crontab/automatic-downloads/rss-feeds/RSC/lib/dictionaries/cif_core.dic
dictionary named 'cif_core.dic' version 2.4.2 from 2011-04-26.

Automatic conversion script
Id: cif_fix_values 3008 2015-01-20 13:52:24Z robertas 

 Adding full bibliography for 7033764--7033768.cif.
;
_cod_original_sg_symbol_H-M 'P2(1)2(1)2(1) '
_cod_database_code 7033767

loop_
_symmetry_equiv_pos_as_xyz
'x, y, z'
'-x+1/2, -y, z+1/2'
'-x, y+1/2, -z+1/2'
'x+1/2, -y+1/2, -z'

loop_
_atom_site_label
_atom_site_type_symbol
_atom_site_fract_x
_atom_site_fract_y
_atom_site_fract_z
_atom_site_U_iso_or_equiv
_atom_site_adp_type
_atom_site_occupancy
_atom_site_symmetry_multiplicity
_atom_site_calc_flag
_atom_site_refinement_flags
Zr1 Zr 0.74355(2) 0.123545(16) 0.192094(15) 0.02352(7) Uani 1 1 d .
Al1 Al 0.68432(7) 0.24222(6) 0.37112(5) 0.02537(16) Uani 1 1 d .
Cl1 Cl 0.67576(8) -0.03590(5) 0.24004(6) 0.0496(2) Uani 1 1 d .
Cl2 Cl 0.97358(6) 0.08529(5) 0.17420(5) 0.04159(18) Uani 1 1 d .
N1 N 0.57067(17) 0.18788(14) 0.27670(13) 0.0219(4) Uani 1 1 d .
N2 N 0.78789(17) 0.27267(14) 0.26253(13) 0.0227(4) Uani 1 1 d .
C1 C 0.3620(3) 0.1930(2) 0.3642(2) 0.0451(7) Uani 1 1 d .
H1A H 0.4128 0.1965 0.4208 0.068 Uiso 1 1 calc R
H1B H 0.2783 0.1587 0.3754 0.068 Uiso 1 1 calc R
H1C H 0.3440 0.2598 0.3422 0.068 Uiso 1 1 calc R
C2 C 0.4413(2) 0.13677(19) 0.29298(17) 0.0288(6) Uani 1 1 d .
H2 H 0.4610 0.0698 0.3181 0.035 Uiso 1 1 calc R
C3 C 0.3659(2) 0.1228(2) 0.2045(2) 0.0403(7) Uani 1 1 d .
H3A H 0.2794 0.0920 0.2179 0.048 Uiso 1 1 calc R
H3B H 0.4159 0.0770 0.1650 0.048 Uiso 1 1 calc R
C4 C 0.3428(2) 0.2194(2) 0.15310(19) 0.0368(7) Uani 1 1 d .
H4A H 0.3040 0.2051 0.0928 0.044 Uiso 1 1 calc R
H4B H 0.2796 0.2611 0.1873 0.044 Uiso 1 1 calc R
C5 C 0.4708(2) 0.27388(18) 0.14135(17) 0.0280(6) Uani 1 1 d .
C6 C 0.5721(2) 0.25719(17) 0.20447(16) 0.0210(5) Uani 1 1 d .
C7 C 0.4981(3) 0.3391(2) 0.07184(18) 0.0361(7) Uani 1 1 d .
H7 H 0.4316 0.3526 0.0280 0.043 Uiso 1 1 calc R
C8 C 0.6205(3) 0.3857(2) 0.06389(18) 0.0371(6) Uani 1 1 d .
H8 H 0.6344 0.4300 0.0148 0.045 Uiso 1 1 calc R
C9 C 0.7213(2) 0.37011(18) 0.12429(16) 0.0281(5) Uani 1 1 d .
C10 C 0.6954(2) 0.30460(16) 0.19644(16) 0.0212(5) Uani 1 1 d .
C11 C 0.8566(3) 0.4179(2) 0.1181(2) 0.0378(7) Uani 1 1 d .
H11A H 0.8516 0.4860 0.1421 0.045 Uiso 1 1 calc R
H11B H 0.8840 0.4216 0.0537 0.045 Uiso 1 1 calc R
C12 C 0.9591(2) 0.3600(2) 0.17179(18) 0.0344(6) Uani 1 1 d .
H12A H 0.9798 0.2979 0.1394 0.041 Uiso 1 1 calc R
H12B H 1.0414 0.3990 0.1764 0.041 Uiso 1 1 calc R
C13 C 0.9086(2) 0.33615(19) 0.26666(19) 0.0307(6) Uani 1 1 d .
H13 H 0.8817 0.4000 0.2952 0.037 Uiso 1 1 calc R
C14 C 1.0122(3) 0.2902(2) 0.3279(2) 0.0455(8) Uani 1 1 d .
H14A H 0.9750 0.2803 0.3887 0.068 Uiso 1 1 calc R
H14B H 1.0889 0.3341 0.3319 0.068 Uiso 1 1 calc R
H14C H 1.0396 0.2265 0.3028 0.068 Uiso 1 1 calc R
C15 C 0.6762(2) 0.1150(2) 0.04897(17) 0.0335(6) Uani 1 1 d .
H15A H 0.5851 0.0908 0.0471 0.050 Uiso 1 1 calc R
H15B H 0.7336 0.0698 0.0152 0.050 Uiso 1 1 calc R
H15C H 0.6803 0.1807 0.0214 0.050 Uiso 1 1 calc R
C16 C 0.6271(3) 0.3644(2) 0.42983(19) 0.0421(7) Uani 1 1 d .
H16A H 0.5604 0.3969 0.3919 0.063 Uiso 1 1 calc R
H16B H 0.7032 0.4084 0.4375 0.063 Uiso 1 1 calc R
H16C H 0.5890 0.3492 0.4894 0.063 Uiso 1 1 calc R
C17 C 0.7523(3) 0.1308(2) 0.44118(19) 0.0468(7) Uani 1 1 d .
H17A H 0.6785 0.0895 0.4613 0.070 Uiso 1 1 calc R
H17B H 0.8005 0.1554 0.4943 0.070 Uiso 1 1 calc R
H17C H 0.8120 0.0917 0.4031 0.070 Uiso 1 1 calc R

loop_
_atom_site_aniso_label
_atom_site_aniso_U_11
_atom_site_aniso_U_22
_atom_site_aniso_U_33
_atom_site_aniso_U_23
_atom_site_aniso_U_13
_atom_site_aniso_U_12
Zr1 0.02029(11) 0.01832(12) 0.03194(12) -0.00017(9) 0.00268(10) 0.00205(11)
Al1 0.0278(4) 0.0260(4) 0.0223(4) 0.0026(3) -0.0025(3) -0.0002(3)
Cl1 0.0471(4) 0.0234(4) 0.0782(6) 0.0055(4) 0.0143(4) -0.0003(3)
Cl2 0.0245(3) 0.0392(4) 0.0611(5) 0.0049(3) 0.0052(3) 0.0100(3)
N1 0.0186(9) 0.0207(10) 0.0264(11) 0.0018(8) 0.0008(8) -0.0002(8)
N2 0.0193(10) 0.0225(11) 0.0263(10) 0.0029(8) -0.0026(8) -0.0022(8)
C1 0.0339(15) 0.054(2) 0.0472(18) -0.0020(15) 0.0113(13) -0.0057(14)
C2 0.0205(10) 0.0273(13) 0.0386(15) 0.0020(12) 0.0063(10) -0.0046(10)
C3 0.0261(12) 0.0417(16) 0.0531(18) -0.0096(16) 0.0040(12) -0.0095(12)
C4 0.0254(13) 0.0460(18) 0.0390(15) -0.0034(13) -0.0062(11) -0.0007(12)
C5 0.0247(12) 0.0302(14) 0.0291(13) -0.0042(11) -0.0068(11) 0.0069(11)
C6 0.0220(11) 0.0178(11) 0.0233(12) -0.0028(10) 0.0016(9) 0.0043(9)
C7 0.0358(14) 0.0430(17) 0.0295(14) 0.0044(12) -0.0066(12) 0.0111(13)
C8 0.0459(15) 0.0355(17) 0.0300(14) 0.0126(13) 0.0024(12) 0.0064(14)
C9 0.0324(13) 0.0217(12) 0.0303(12) 0.0039(11) 0.0050(10) 0.0029(11)
C10 0.0226(10) 0.0175(11) 0.0236(12) -0.0011(10) 0.0004(10) 0.0038(9)
C11 0.0390(15) 0.0328(16) 0.0416(16) 0.0096(13) 0.0091(13) -0.0057(12)
C12 0.0278(12) 0.0307(15) 0.0446(16) 0.0036(13) 0.0065(12) -0.0073(11)
C13 0.0230(12) 0.0288(14) 0.0404(15) 0.0002(12) -0.0024(11) -0.0088(11)
C14 0.0288(13) 0.0539(19) 0.054(2) 0.0072(16) -0.0132(13) -0.0109(13)
C15 0.0308(12) 0.0327(15) 0.0370(14) -0.0124(12) 0.0036(11) 0.0013(13)
C16 0.0511(17) 0.0395(17) 0.0356(16) -0.0072(14) 0.0009(13) -0.0001(14)
C17 0.0566(17) 0.0429(16) 0.0409(15) 0.0111(13) -0.0125(16) 0.005(2)

loop_
_atom_type_symbol
_atom_type_description
_atom_type_scat_dispersion_real
_atom_type_scat_dispersion_imag
_atom_type_scat_source
C C 0.0033 0.0016 'International Tables Vol C Tables 4.2.6.8 and 6.1.1.4'
H H 0.0000 0.0000 'International Tables Vol C Tables 4.2.6.8 and 6.1.1.4'
N N 0.0061 0.0033 'International Tables Vol C Tables 4.2.6.8 and 6.1.1.4'
Al Al 0.0645 0.0514 'International Tables Vol C Tables 4.2.6.8 and 6.1.1.4'
Cl Cl 0.1484 0.1585 'International Tables Vol C Tables 4.2.6.8 and 6.1.1.4'
Zr Zr -2.9673 0.5597 'International Tables Vol C Tables 4.2.6.8 and 6.1.1.4'

loop_
_geom_angle_atom_site_label_1
_geom_angle_atom_site_label_2
_geom_angle_atom_site_label_3
_geom_angle
C15 Zr1 N2 122.03(9)
C15 Zr1 N1 107.35(8)
N2 Zr1 N1 64.99(6)
C15 Zr1 Cl1 98.40(8)
N2 Zr1 Cl1 135.85(5)
N1 Zr1 Cl1 87.99(5)
C15 Zr1 Cl2 100.52(7)
N2 Zr1 Cl2 92.86(5)
N1 Zr1 Cl2 150.76(5)
Cl1 Zr1 Cl2 96.66(3)
C15 Zr1 C10 90.89(9)
N2 Zr1 C10 33.93(7)
N1 Zr1 C10 58.01(7)
Cl1 Zr1 C10 145.95(6)
Cl2 Zr1 C10 113.81(5)
C15 Zr1 C6 83.94(8)
N2 Zr1 C6 58.15(7)
N1 Zr1 C6 33.83(7)
Cl1 Zr1 C6 115.78(5)
Cl2 Zr1 C6 146.40(5)
C10 Zr1 C6 32.59(7)
C15 Zr1 Al1 139.84(7)
N2 Zr1 Al1 38.31(5)
N1 Zr1 Al1 38.14(5)
Cl1 Zr1 Al1 99.31(3)
Cl2 Zr1 Al1 112.80(2)
C10 Zr1 Al1 55.93(6)
C6 Zr1 Al1 55.90(5)
N1 Al1 C17 106.97(11)
N1 Al1 N2 79.24(8)
C17 Al1 N2 113.94(11)
N1 Al1 C16 117.42(11)
C17 Al1 C16 121.73(13)
N2 Al1 C16 109.92(11)
N1 Al1 Zr1 47.27(6)
C17 Al1 Zr1 88.83(9)
N2 Al1 Zr1 47.24(6)
C16 Al1 Zr1 149.29(9)
C6 N1 C2 115.74(18)
C6 N1 Al1 106.14(14)
C2 N1 Al1 125.15(16)
C6 N1 Zr1 80.74(12)
C2 N1 Zr1 124.78(14)
Al1 N1 Zr1 94.59(7)
C10 N2 C13 113.04(18)
C10 N2 Al1 105.74(13)
C13 N2 Al1 121.74(16)
C10 N2 Zr1 80.30(12)
C13 N2 Zr1 132.77(15)
Al1 N2 Zr1 94.45(8)
N1 C2 C3 111.0(2)
N1 C2 C1 109.8(2)
C3 C2 C1 112.8(2)
C2 C3 C4 113.1(2)
C5 C4 C3 110.2(2)
C7 C5 C6 116.6(2)
C7 C5 C4 125.0(2)
C6 C5 C4 118.4(2)
C5 C6 C10 121.2(2)
C5 C6 N1 126.6(2)
C10 C6 N1 111.97(19)
C5 C6 Zr1 124.94(16)
C10 C6 Zr1 73.25(12)
N1 C6 Zr1 65.42(11)
C5 C7 C8 122.0(2)
C9 C8 C7 122.4(2)
C8 C9 C10 116.6(2)
C8 C9 C11 124.5(2)
C10 C9 C11 118.8(2)
C6 C10 C9 121.1(2)
C6 C10 N2 112.8(2)
C9 C10 N2 125.9(2)
C6 C10 Zr1 74.16(13)
C9 C10 Zr1 124.23(16)
N2 C10 Zr1 65.77(11)
C9 C11 C12 111.3(2)
C13 C12 C11 110.9(2)
N2 C13 C14 110.6(2)
N2 C13 C12 111.1(2)
C14 C13 C12 113.6(2)

loop_
_geom_bond_atom_site_label_1
_geom_bond_atom_site_label_2
_geom_bond_distance
Zr1 C15 2.217(3)
Zr1 N2 2.3161(19)
Zr1 N1 2.3177(18)
Zr1 Cl1 2.3753(7)
Zr1 Cl2 2.3993(6)
Zr1 C10 2.504(2)
Zr1 C6 2.515(2)
Zr1 Al1 3.1448(8)
Al1 N1 1.948(2)
Al1 C17 1.954(3)
Al1 N2 1.955(2)
Al1 C16 1.957(3)
N1 C6 1.419(3)
N1 C2 1.500(3)
N2 C10 1.418(3)
N2 C13 1.495(3)
C1 C2 1.524(4)
C2 C3 1.521(4)
C3 C4 1.531(4)
C4 C5 1.501(4)
C5 C7 1.380(4)
C5 C6 1.401(3)
C6 C10 1.408(3)
C7 C8 1.396(4)
C8 C9 1.370(3)
C9 C10 1.409(3)
C9 C11 1.517(3)
C11 C12 1.522(4)
C12 C13 1.522(4)
C13 C14 1.517(4)
